data_2241689
loop_
_publ_author_name
'Mac\'ias, Mario A.'
'Nu\~nez-Dallos, Nelson'
'Hurtado, John'
'Suescun, Leopoldo'

_publ_section_title
;
 Crystal structure of 1,3-bis(1<i>H</i>-benzotriazol-1-ylmethyl)benzene
;
_journal_coeditor_code BG2585
_journal_issue 6
_journal_name_full 'Acta Crystallographica Section E'
_journal_page_first 815
_journal_page_last 818
_journal_paper_doi 10.1107/S2056989016007805
_journal_volume 72
_journal_year 2016
_chemical_formula_iupac 'C20 H16 N6'
_chemical_formula_moiety 'C20 H16 N6'
_chemical_formula_sum 'C20 H16 N6'
_chemical_formula_weight 340.39
_chemical_name_systematic
;
1,3-Bis(1<i>H</i>-benzotriazol-1-ylmethyl)benzene
;
_space_group_crystal_system monoclinic
_space_group_IT_number 14
_space_group_name_Hall '-P 2yn'
_space_group_name_H-M_alt 'P 1 21/n 1'
_symmetry_space_group_name_Hall '-P 2yn'
_symmetry_space_group_name_H-M 'P 1 21/n 1'
_atom_sites_solution_hydrogens geom
_audit_creation_method SHELXL-2014/6
_cell_angle_alpha 90
_cell_angle_beta 99.205(2)
_cell_angle_gamma 90
_cell_formula_units_Z 4
_cell_length_a 9.3050(5)
_cell_length_b 9.4479(5)
_cell_length_c 19.5429(9)
_cell_measurement_reflns_used 9846
_cell_measurement_temperature 293(2)
_cell_measurement_theta_max 27.101
_cell_measurement_theta_min 3.018
_cell_volume 1695.94(15)
_computing_cell_refinement
;
SAINT (Bruker, 2013)
;
_computing_data_collection
;
APEX2 (Bruker, 2013)
;
_computing_data_reduction
;
SAINT (Bruker, 2013)
;
_computing_molecular_graphics
;
Mercury (Macrae <i>et al.</i>,  2008)
;
_computing_publication_material
;
SHELXL2014 (Sheldrick, 2015)
;
_computing_structure_refinement
;
SHELXL2014 (Sheldrick, 2015)
;
_computing_structure_solution
;
SHELXS2014 (Sheldrick, 2008)
;
_diffrn_ambient_temperature 293(2)
_diffrn_detector_area_resol_mean 10.4167
_diffrn_measured_fraction_theta_full 0.998
_diffrn_measured_fraction_theta_max 0.997
_diffrn_measurement_device_type 'Bruker D8 Venture/Photon 100 CMOS'
_diffrn_measurement_method '\f and \w scans'
_diffrn_radiation_type MoK\a
_diffrn_radiation_wavelength 0.71073
_diffrn_reflns_av_R_equivalents 0.0351
_diffrn_reflns_limit_h_max 11
_diffrn_reflns_limit_h_min -11
_diffrn_reflns_limit_k_max 11
_diffrn_reflns_limit_k_min -11
_diffrn_reflns_limit_l_max 24
_diffrn_reflns_limit_l_min -24
_diffrn_reflns_number 28764
_diffrn_reflns_theta_full 25.242
_diffrn_reflns_theta_max 26.430
_diffrn_reflns_theta_min 3.018
_exptl_absorpt_coefficient_mu 0.084
_exptl_absorpt_correction_T_max 0.7455
_exptl_absorpt_correction_T_min 0.6659
_exptl_absorpt_correction_type multi-scan
_exptl_absorpt_process_details
;
(SADABS; Bruker, 2013)
;
_exptl_crystal_colour colorless
_exptl_crystal_density_diffrn 1.333
_exptl_crystal_density_method 'not measured'
_exptl_crystal_description parallelepiped
_exptl_crystal_F_000 712
_exptl_crystal_size_max 0.397
_exptl_crystal_size_mid 0.390
_exptl_crystal_size_min 0.182
_refine_diff_density_max 0.242
_refine_diff_density_min -0.269
_refine_ls_extinction_coef 0.0162(17)
_refine_ls_extinction_expression Fc^*^=kFc[1+0.001xFc^2^\l^3^/sin(2\q)]^-1/4^
_refine_ls_extinction_method
;
SHELXL2014 (Sheldrick, 2015)
;
_refine_ls_goodness_of_fit_ref 1.418
_refine_ls_hydrogen_treatment constr
_refine_ls_matrix_type full
_refine_ls_number_parameters 236
_refine_ls_number_reflns 3480
_refine_ls_number_restraints 0
_refine_ls_restrained_S_all 1.418
_refine_ls_R_factor_all 0.0840
_refine_ls_R_factor_gt 0.0671
_refine_ls_shift/su_max 0.000
_refine_ls_shift/su_mean 0.000
_refine_ls_structure_factor_coef Fsqd
_refine_ls_weighting_details 'w=1/[\s^2^(Fo^2^)+(0.0360P)^2^+0.9412P] where P=(Fo^2^+2Fc^2^)/3'
_refine_ls_weighting_scheme calc
_refine_ls_wR_factor_gt 0.1478
_refine_ls_wR_factor_ref 0.1598
_reflns_number_gt 2830
_reflns_number_total 3480
_reflns_threshold_expression 'I > 2\s(I)'
_cod_data_source_file bg2585sup1.cif
_cod_data_source_block I
_cod_database_code 2241689
_shelx_space_group_comment
;
The symmetry employed for this shelxl refinement is uniquely defined
by the following loop, which should always be used as a source of
symmetry information in preference to the above space-group names.
They are only intended as comments.
;
_shelx_estimated_absorpt_t_min 0.967
_shelx_estimated_absorpt_t_max 0.985
_shelxl_version_number 2014/6

loop_
_space_group_symop_operation_xyz
'x, y, z'
'-x+1/2, y+1/2, -z+1/2'
'-x, -y, -z'
'x-1/2, -y-1/2, z-1/2'

loop_
_atom_site_type_symbol
_atom_site_label
_atom_site_fract_x
_atom_site_fract_y
_atom_site_fract_z
_atom_site_U_iso_or_equiv
_atom_site_adp_type
_atom_site_calc_flag
_atom_site_occupancy
C C1 0.2899(2) 0.1606(3) 0.54469(11) 0.0400(5) Uani d 1
C C2 0.2736(3) 0.0198(3) 0.56154(13) 0.0475(6) Uani d 1
H H2 0.1814 -0.0207 0.5552 0.057 Uiso calc 1
C C3 0.3936(3) -0.0607(3) 0.58775(13) 0.0499(6) Uani d 1
H H3 0.3820 -0.1554 0.5985 0.060 Uiso calc 1
C C4 0.5308(3) -0.0010(3) 0.59803(13) 0.0454(6) Uani d 1
H H4 0.6109 -0.0560 0.6159 0.054 Uiso calc 1
C C5 0.5505(2) 0.1396(2) 0.58204(11) 0.0366(5) Uani d 1
C C6 0.4286(2) 0.2197(3) 0.55500(12) 0.0401(5) Uani d 1
H H6 0.4403 0.3141 0.5437 0.048 Uiso calc 1
C C1A 0.1582(3) 0.2463(3) 0.51371(14) 0.0516(7) Uani d 1
H H1AA 0.1547 0.2522 0.4639 0.062 Uiso calc 1
H H1AB 0.0708 0.1981 0.5223 0.062 Uiso calc 1
N N1A 0.1601(2) 0.3890(2) 0.54221(10) 0.0433(5) Uani d 1
C C2A 0.1399(2) 0.4294(2) 0.60655(12) 0.0380(5) Uani d 1
N N2A 0.1856(3) 0.5036(3) 0.50437(13) 0.0606(6) Uani d 1
C C1B 0.6995(3) 0.2062(3) 0.59004(13) 0.0457(6) Uani d 1
H H1BA 0.7311 0.2092 0.5451 0.055 Uiso calc 1
H H1BB 0.6932 0.3030 0.6059 0.055 Uiso calc 1
N N1B 0.8073(2) 0.1311(2) 0.63824(10) 0.0408(5) Uani d 1
C C3A 0.1528(3) 0.5760(3) 0.60636(14) 0.0458(6) Uani d 1
N N3A 0.1814(3) 0.6171(3) 0.54235(14) 0.0621(7) Uani d 1
C C2B 0.8262(2) 0.1272(2) 0.70871(12) 0.0400(5) Uani d 1
N N2B 0.9063(2) 0.0455(2) 0.61519(12) 0.0530(6) Uani d 1
C C4A 0.1384(3) 0.6549(3) 0.66532(18) 0.0633(8) Uani d 1
H H4A 0.1454 0.7531 0.6658 0.076 Uiso calc 1
C C3B 0.9426(3) 0.0367(3) 0.72765(14) 0.0455(6) Uani d 1
N N3B 0.9888(2) -0.0122(2) 0.66848(14) 0.0589(6) Uani d 1
C C5A 0.1133(4) 0.5806(4) 0.72234(18) 0.0716(9) Uani d 1
H H5A 0.1039 0.6297 0.7626 0.086 Uiso calc 1
C C4B 0.9949(3) 0.0093(3) 0.79741(17) 0.0656(9) Uani d 1
H H4B 1.0748 -0.0492 0.8108 0.079 Uiso calc 1
C C6A 0.1013(4) 0.4324(4) 0.72188(15) 0.0654(8) Uani d 1
H H6A 0.0840 0.3864 0.7618 0.078 Uiso calc 1
C C5B 0.9239(4) 0.0719(4) 0.84490(18) 0.0782(11) Uani d 1
H H5B 0.9553 0.0550 0.8918 0.094 Uiso calc 1
C C7A 0.1143(3) 0.3539(3) 0.66457(13) 0.0504(6) Uani d 1
H H7A 0.1065 0.2557 0.6643 0.060 Uiso calc 1
C C7B 0.7529(3) 0.1924(3) 0.75700(15) 0.0589(7) Uani d 1
H H7B 0.6744 0.2529 0.7439 0.071 Uiso calc 1
C C6B 0.8042(4) 0.1616(4) 0.82488(16) 0.0756(10) Uani d 1
H H6B 0.7580 0.2015 0.8591 0.091 Uiso calc 1

loop_
_atom_site_aniso_label
_atom_site_aniso_U_11
_atom_site_aniso_U_22
_atom_site_aniso_U_33
_atom_site_aniso_U_12
_atom_site_aniso_U_13
_atom_site_aniso_U_23
C1 0.0383(12) 0.0479(14) 0.0339(11) 0.0014(10) 0.0059(9) -0.0096(10)
C2 0.0445(13) 0.0528(15) 0.0460(14) -0.0082(12) 0.0102(11) -0.0078(11)
C3 0.0537(15) 0.0423(14) 0.0545(15) -0.0078(12) 0.0106(12) 0.0013(12)
C4 0.0477(13) 0.0418(13) 0.0466(13) 0.0024(11) 0.0074(11) 0.0043(11)
C5 0.0393(12) 0.0386(12) 0.0324(11) 0.0002(10) 0.0067(9) -0.0014(9)
C6 0.0422(12) 0.0378(12) 0.0396(12) 0.0009(10) 0.0048(10) -0.0001(10)
C1A 0.0419(13) 0.0631(17) 0.0472(14) 0.0063(12) -0.0009(11) -0.0123(12)
N1A 0.0405(11) 0.0486(12) 0.0407(11) 0.0041(9) 0.0059(9) 0.0062(9)
C2A 0.0316(11) 0.0408(12) 0.0414(12) 0.0029(9) 0.0052(9) 0.0043(10)
N2A 0.0552(14) 0.0708(17) 0.0561(14) 0.0028(12) 0.0096(11) 0.0247(13)
C1B 0.0420(13) 0.0432(13) 0.0502(14) -0.0009(11) 0.0027(11) 0.0070(11)
N1B 0.0351(10) 0.0399(11) 0.0474(11) 0.0040(8) 0.0071(8) -0.0005(9)
C3A 0.0370(12) 0.0391(13) 0.0600(16) 0.0051(10) 0.0041(11) 0.0074(11)
N3A 0.0586(14) 0.0537(14) 0.0725(16) 0.0015(12) 0.0062(12) 0.0232(13)
C2B 0.0373(12) 0.0360(12) 0.0466(13) -0.0016(10) 0.0061(10) -0.0005(10)
N2B 0.0445(12) 0.0517(13) 0.0651(14) 0.0055(10) 0.0155(11) -0.0103(11)
C4A 0.0559(17) 0.0421(15) 0.091(2) 0.0059(13) 0.0083(16) -0.0118(15)
C3B 0.0354(12) 0.0368(12) 0.0615(16) -0.0022(10) -0.0006(11) 0.0035(11)
N3B 0.0445(12) 0.0496(13) 0.0823(17) 0.0103(10) 0.0087(12) -0.0032(12)
C5A 0.067(2) 0.078(2) 0.073(2) 0.0010(17) 0.0205(16) -0.0281(18)
C4B 0.0582(17) 0.0525(17) 0.077(2) -0.0098(14) -0.0182(15) 0.0150(16)
C6A 0.077(2) 0.072(2) 0.0515(16) -0.0086(17) 0.0232(15) -0.0035(15)
C5B 0.100(3) 0.071(2) 0.0560(19) -0.028(2) -0.0110(18) 0.0139(17)
C7A 0.0571(15) 0.0460(14) 0.0490(14) -0.0057(12) 0.0119(12) 0.0020(11)
C7B 0.0622(17) 0.0583(17) 0.0587(17) 0.0045(14) 0.0176(14) -0.0055(14)
C6B 0.102(3) 0.076(2) 0.0519(18) -0.012(2) 0.0221(18) -0.0090(16)

loop_
_atom_type_symbol
_atom_type_description
_atom_type_scat_dispersion_real
_atom_type_scat_dispersion_imag
_atom_type_scat_source
C C 0.0033 0.0016 'International Tables Vol C Tables 4.2.6.8 and 6.1.1.4'
H H 0.0000 0.0000 'International Tables Vol C Tables 4.2.6.8 and 6.1.1.4'
N N 0.0061 0.0033 'International Tables Vol C Tables 4.2.6.8 and 6.1.1.4'

loop_
_geom_angle_atom_site_label_1
_geom_angle_atom_site_label_2
_geom_angle_atom_site_label_3
_geom_angle
C2 C1 C6 119.1(2)
C2 C1 C1A 119.8(2)
C6 C1 C1A 121.1(2)
C3 C2 C1 120.3(2)
C3 C2 H2 119.8
C1 C2 H2 119.8
C2 C3 C4 120.2(2)
C2 C3 H3 119.9
C4 C3 H3 119.9
C3 C4 C5 120.8(2)
C3 C4 H4 119.6
C5 C4 H4 119.6
C4 C5 C6 118.5(2)
C4 C5 C1B 122.0(2)
C6 C5 C1B 119.4(2)
C1 C6 C5 121.1(2)
C1 C6 H6 119.4
C5 C6 H6 119.4
N1A C1A C1 112.5(2)
N1A C1A H1AA 109.1
C1 C1A H1AA 109.1
N1A C1A H1AB 109.1
C1 C1A H1AB 109.1
H1AA C1A H1AB 107.8
N2A N1A C2A 110.1(2)
N2A N1A C1A 121.6(2)
C2A N1A C1A 128.3(2)
N1A C2A C3A 104.7(2)
N1A C2A C7A 132.7(2)
C3A C2A C7A 122.6(2)
N3A N2A N1A 108.8(2)
N1B C1B C5 113.11(19)
N1B C1B H1BA 109.0
C5 C1B H1BA 109.0
N1B C1B H1BB 109.0
C5 C1B H1BB 109.0
H1BA C1B H1BB 107.8
N2B N1B C2B 109.6(2)
N2B N1B C1B 120.9(2)
C2B N1B C1B 129.5(2)
N3A C3A C2A 108.2(2)
N3A C3A C4A 131.1(3)
C2A C3A C4A 120.7(3)
N2A N3A C3A 108.2(2)
N1B C2B C3B 104.9(2)
N1B C2B C7B 132.5(2)
C3B C2B C7B 122.6(2)
N3B N2B N1B 109.1(2)
C5A C4A C3A 116.7(3)
C5A C4A H4A 121.7
C3A C4A H4A 121.7
N3B C3B C2B 108.6(2)
N3B C3B C4B 130.7(3)
C2B C3B C4B 120.8(3)
N2B N3B C3B 107.8(2)
C4A C5A C6A 122.0(3)
C4A C5A H5A 119.0
C6A C5A H5A 119.0
C5B C4B C3B 117.1(3)
C5B C4B H4B 121.5
C3B C4B H4B 121.5
C7A C6A C5A 122.0(3)
C7A C6A H6A 119.0
C5A C6A H6A 119.0
C4B C5B C6B 121.5(3)
C4B C5B H5B 119.2
C6B C5B H5B 119.2
C6A C7A C2A 116.0(3)
C6A C7A H7A 122.0
C2A C7A H7A 122.0
C6B C7B C2B 115.5(3)
C6B C7B H7B 122.3
C2B C7B H7B 122.3
C7B C6B C5B 122.5(3)
C7B C6B H6B 118.8
C5B C6B H6B 118.8

loop_
_geom_bond_atom_site_label_1
_geom_bond_atom_site_label_2
_geom_bond_distance
C1 C2 1.384(4)
C1 C6 1.391(3)
C1 C1A 1.513(3)
C2 C3 1.380(4)
C2 H2 0.9300
C3 C4 1.380(4)
C3 H3 0.9300
C4 C5 1.384(3)
C4 H4 0.9300
C5 C6 1.395(3)
C5 C1B 1.507(3)
C6 H6 0.9300
C1A N1A 1.457(3)
C1A H1AA 0.9700
C1A H1AB 0.9700
N1A N2A 1.354(3)
N1A C2A 1.355(3)
C2A C3A 1.390(3)
C2A C7A 1.392(3)
N2A N3A 1.308(4)
C1B N1B 1.447(3)
C1B H1BA 0.9700
C1B H1BB 0.9700
N1B N2B 1.355(3)
N1B C2B 1.361(3)
C3A N3A 1.376(3)
C3A C4A 1.397(4)
C2B C3B 1.383(3)
C2B C7B 1.394(4)
N2B N3B 1.310(3)
C4A C5A 1.369(5)
C4A H4A 0.9300
C3B N3B 1.376(4)
C3B C4B 1.396(4)
C5A C6A 1.404(5)
C5A H5A 0.9300
C4B C5B 1.358(5)
C4B H4B 0.9300
C6A C7A 1.365(4)
C6A H6A 0.9300
C5B C6B 1.405(5)
C5B H5B 0.9300
C7A H7A 0.9300
C7B C6B 1.367(4)
C7B H7B 0.9300
C6B H6B 0.9300

loop_
_geom_contact_atom_site_label_1
_geom_contact_atom_site_label_2
_geom_contact_distance
_geom_contact_site_symmetry_2
H1BA N3A 2.59 3_666
H4A N3B 2.66 1_465
H7A Cg1 2.69 1_455
H4B Cg2 2.79 2_646

loop_
_geom_hbond_atom_site_label_D
_geom_hbond_atom_site_label_H
_geom_hbond_atom_site_label_A
_geom_hbond_site_symmetry_A
_geom_hbond_distance_DH
_geom_hbond_distance_HA
_geom_hbond_distance_DA
_geom_hbond_angle_DHA
_geom_hbond_publ_flag
C1B H1BA N3A 3_666 0.97 2.59 3.409(4) 142.0 y
C4A H4A N3B 1_465 0.93 2.66 3.443(4) 142.6 y
C7A H7A Cg1 1_455 0.93 2.69 3.423(3) 136 y
C4B H4B Cg2 2_646 0.93 2.89 3.481(3) 132 y

_cod_database_fobs_code 2241689
